data_1569089
loop_
_publ_author_name
'Shablinskii, Andrey P.'
'Povolotskiy, Alexey V.'
'Yuriev, Artem A.'
'Biryukov, Yaroslav P.'
'Bubnova, Rimma S.'
'Avdontceva, Margarita S.'
'Janson, Svetlana Yu.'
'Filatov, Stanislav K.'

_publ_section_title
;
 Novel Red-Emitting BaBi2B4O10:Eu3+ Phosphors: Synthesis, Crystal
 Structure and Luminescence
;
_journal_issue 4
_journal_name_full Symmetry
_journal_page_first 918
_journal_paper_doi 10.3390/sym15040918
_journal_volume 15
_journal_year 2023
_chemical_formula_sum 'B4 Ba Bi1.574 Eu0.426 O10'
_chemical_formula_weight 734.2
_space_group_IT_number 14
_space_group_name_Hall '-P 2ybc'
_space_group_name_H-M_alt 'P 1 21/c 1'
_symmetry_cell_setting monoclinic
_symmetry_Int_Tables_number 14
_symmetry_space_group_name_Hall '-P 2ybc'
_symmetry_space_group_name_H-M 'P 1 21/c 1'
_cell_angle_alpha 90
_cell_angle_beta 102.424(12)
_cell_angle_gamma 90
_cell_formula_units_Z 4
_cell_length_a 10.2360(16)
_cell_length_b 6.3962(9)
_cell_length_c 12.3912(18)
_cell_measurement_reflns_used 5194
_cell_measurement_temperature 293
_cell_measurement_theta_max 33.86
_cell_measurement_theta_min 3.54
_cell_volume 792.3(2)
_computing_cell_refinement 'CrysAlisPro 1.171.41.104a (Rigaku OD, 2021)'
_computing_data_collection 'CrysAlisPro 1.171.41.104a (Rigaku OD, 2021)'
_computing_data_reduction 'CrysAlisPro 1.171.41.104a (Rigaku OD, 2021)'
_diffrn_ambient_temperature 293
_diffrn_detector 'Hybrid Pixel Array Detector'
_diffrn_detector_area_resol_mean 10.0000
_diffrn_measured_fraction_theta_full 0.98
_diffrn_measured_fraction_theta_max 0.86
_diffrn_measurement_device 'four-circle diffractometer'
_diffrn_measurement_device_type 'XtaLAB Synergy, Single source at home/near, HyPix'
_diffrn_measurement_method '\w scans'
_diffrn_radiation_monochromator mirror
_diffrn_radiation_probe x-ray
_diffrn_radiation_source 'X-ray tube'
_diffrn_radiation_type 'Mo K\a'
_diffrn_radiation_wavelength 0.71073
_diffrn_reflns_av_R_equivalents 0.0332
_diffrn_reflns_av_unetI/netI 0.0377
_diffrn_reflns_limit_h_max 15
_diffrn_reflns_limit_h_min -14
_diffrn_reflns_limit_k_max 6
_diffrn_reflns_limit_k_min -9
_diffrn_reflns_limit_l_max 12
_diffrn_reflns_limit_l_min -17
_diffrn_reflns_number 8343
_diffrn_reflns_theta_full 31.09
_diffrn_reflns_theta_max 33.51
_diffrn_reflns_theta_min 3.37
_diffrn_source 'micro-focus sealed X-ray tube'
_exptl_absorpt_coefficient_mu 43.169
_exptl_absorpt_correction_T_max 1
_exptl_absorpt_correction_T_min 0.38
_exptl_absorpt_correction_type multi-scan
_exptl_absorpt_process_details
;
CrysAlisPro 1.171.41.104a (Rigaku Oxford Diffraction, 2021)
Empirical absorption correction using spherical harmonics,
implemented in SCALE3 ABSPACK scaling algorithm.
;
_exptl_crystal_colour yellow
_exptl_crystal_density_diffrn 6.1556
_exptl_crystal_description prizm
_exptl_crystal_F_000 1254
_exptl_crystal_size_max 0.06
_exptl_crystal_size_mid 0.04
_exptl_crystal_size_min 0.02
_refine_ls_extinction_method none
_refine_ls_goodness_of_fit_gt 1.32
_refine_ls_goodness_of_fit_ref 1.22
_refine_ls_number_constraints 18
_refine_ls_number_parameters 156
_refine_ls_number_reflns 2681
_refine_ls_number_restraints 1
_refine_ls_R_factor_all 0.0414
_refine_ls_R_factor_gt 0.0269
_refine_ls_shift/su_max 0.0321
_refine_ls_shift/su_mean 0.0025
_refine_ls_structure_factor_coef F
_refine_ls_weighting_details w=1/(\s^2^(F)+0.0001F^2^)
_refine_ls_weighting_scheme sigma
_refine_ls_wR_factor_gt 0.0281
_refine_ls_wR_factor_ref 0.0299
_reflns_number_gt 2083
_reflns_number_total 2681
_reflns_threshold_expression I>3\s(I)
_cod_data_source_file BaBi16Eu04B4O10.cif
_cod_data_source_block I
_cod_depositor_comments
;
The following automatic conversions were performed:

data item '_diffrn_radiation_probe' value 'X-ray' was changed to
'x-ray' in accordance with the
/home/data/users/saulius/crontab/automatic-downloads/current/MDPI/lib/dictionaries/cif_core.dic
dictionary named 'cif_core.dic' version 2.4.2 last updated on
2011-04-26.

Automatic conversion script
Id: cif_fix_values 8170 2020-07-09 18:12:32Z antanas 
;
_cod_original_sg_symbol_Hall '-P 2ycb'
_cod_original_formula_sum 'B4 Ba1 Bi1.574 Eu0.426 O10'
_cod_database_code 1569089

loop_
_space_group_symop_id
_space_group_symop_operation_xyz
1 x,y,z
2 -x,y+1/2,-z+1/2
3 -x,-y,-z
4 x,-y+1/2,z+1/2

loop_
_atom_site_label
_atom_site_type_symbol
_atom_site_fract_x
_atom_site_fract_y
_atom_site_fract_z
_atom_site_adp_type
_atom_site_U_iso_or_equiv
_atom_site_site_symmetry_multiplicity
_atom_site_occupancy
_atom_site_calc_flag
_atom_site_refinement_flags
_atom_site_disorder_assembly
_atom_site_disorder_group
Bi1 Bi 0.48200(3) 0.17168(4) 0.11937(2) Uani 0.01249(9) 4 0.686(9) d . . .
Eu1' Eu 0.48200(3) 0.17168(4) 0.11937(2) Uani 0.01249(9) 4 0.314(9) d . . .
Bi2 Bi 0.73039(3) 0.14451(4) 0.37388(2) Uani 0.01211(9) 4 0.888(9) d . . .
Eu2' Eu 0.73039(3) 0.14451(4) 0.37388(2) Uani 0.01211(9) 4 0.112(9) d . . .
Ba1 Ba 0.12748(4) 0.09774(6) -0.12555(3) Uani 0.01208(13) 4 1 d . . .
O1 O 0.3126(5) 0.4445(6) -0.1063(4) Uani 0.0140(15) 4 1 d . . .
O2 O 0.2902(5) 0.2822(8) 0.2227(5) Uani 0.0260(19) 4 1 d . . .
O3 O 0.5570(5) -0.1368(7) 0.0909(4) Uani 0.0197(17) 4 1 d . . .
O4 O -0.1361(5) -0.0053(7) -0.2313(4) Uani 0.0147(15) 4 1 d . . .
O5 O 0.7278(5) 0.4943(7) 0.4089(4) Uani 0.0182(16) 4 1 d . . .
O6 O 0.4970(5) 0.0788(8) 0.2956(4) Uani 0.0206(17) 4 1 d . . .
O7 O 0.1266(5) -0.3287(7) -0.1003(4) Uani 0.0142(15) 4 1 d . . .
O8 O 0.7127(4) 0.2188(7) 0.2024(4) Uani 0.0126(14) 4 1 d . . .
O9 O 0.9461(5) 0.0766(7) 0.3644(4) Uani 0.0162(16) 4 1 d . . .
O10 O 0.0872(5) 0.2282(7) 0.0753(4) Uani 0.0180(16) 4 1 d . . .
B1 B -0.1963(8) -0.1257(12) -0.1565(7) Uani 0.015(2) 4 1 d . . .
B2 B 0.0062(7) 0.3856(11) 0.1046(6) Uani 0.011(2) 4 1 d . . .
B3 B 0.3906(8) 0.1968(13) 0.3336(8) Uani 0.024(3) 4 1 d . . .
B4 B 0.2162(7) 0.5920(11) -0.1721(6) Uani 0.011(2) 4 1 d . . .

loop_
_atom_site_aniso_label
_atom_site_aniso_type_symbol
_atom_site_aniso_U_11
_atom_site_aniso_U_22
_atom_site_aniso_U_33
_atom_site_aniso_U_12
_atom_site_aniso_U_13
_atom_site_aniso_U_23
Bi1 Bi 0.01067(14) 0.01175(15) 0.01586(17) 0.00094(9) 0.00461(11) -0.00087(9)
Eu1' Eu 0.01067(14) 0.01175(15) 0.01586(17) 0.00094(9) 0.00461(11) -0.00087(9)
Bi2 Bi 0.01023(13) 0.01095(14) 0.01596(16) -0.00134(9) 0.00461(10) 0.00036(9)
Eu2' Eu 0.01023(13) 0.01095(14) 0.01596(16) -0.00134(9) 0.00461(10) 0.00036(9)
Ba1 Ba 0.0115(2) 0.0100(2) 0.0157(2) -0.00048(13) 0.00515(15) -0.00084(13)
O1 O 0.012(2) 0.010(2) 0.020(3) 0.0019(17) 0.005(2) -0.0010(18)
O2 O 0.014(2) 0.013(3) 0.053(4) -0.0021(19) 0.012(3) -0.009(2)
O3 O 0.023(3) 0.016(3) 0.022(3) 0.0125(19) 0.010(2) 0.010(2)
O4 O 0.011(2) 0.015(2) 0.018(3) -0.0013(17) 0.003(2) 0.0047(18)
O5 O 0.014(2) 0.018(3) 0.025(3) -0.0061(18) 0.011(2) 0.001(2)
O6 O 0.012(2) 0.029(3) 0.022(3) -0.001(2) 0.007(2) -0.008(2)
O7 O 0.012(2) 0.013(2) 0.020(3) -0.0039(17) 0.009(2) -0.0023(18)
O8 O 0.008(2) 0.012(2) 0.018(3) -0.0025(16) 0.0037(19) 0.0029(18)
O9 O 0.011(2) 0.009(2) 0.029(3) -0.0015(17) 0.007(2) 0.0001(19)
O10 O 0.024(3) 0.018(2) 0.016(3) 0.013(2) 0.013(2) 0.0051(19)
B1 B 0.016(4) 0.015(4) 0.012(4) -0.001(3) 0.001(3) 0.000(3)
B2 B 0.007(3) 0.012(3) 0.014(4) 0.006(2) 0.004(3) 0.004(3)
B3 B 0.016(4) 0.023(4) 0.037(6) -0.004(3) 0.013(4) -0.011(4)
B4 B 0.005(3) 0.011(3) 0.017(4) -0.002(2) 0.002(3) 0.001(3)

loop_
_atom_type_symbol
_atom_type_scat_dispersion_real
_atom_type_scat_dispersion_imag
_atom_type_scat_source
B 0.0013 0.0007 'International Tables Vol C tables 4.2.6.8 and 6.1.1.1'
Ba -0.3244 2.2819 'International Tables Vol C tables 4.2.6.8 and 6.1.1.1'
Bi -4.1077 10.2566 'International Tables Vol C tables 4.2.6.8 and 6.1.1.1'
Eu -0.1578 3.6682 'International Tables Vol C tables 4.2.6.8 and 6.1.1.1'
O 0.0106 0.0060 'International Tables Vol C tables 4.2.6.8 and 6.1.1.1'

loop_
_exptl_crystal_face_index_h
_exptl_crystal_face_index_k
_exptl_crystal_face_index_l
_exptl_crystal_face_perp_dist
? ? ? ?

loop_
_geom_angle_atom_site_label_1
_geom_angle_atom_site_label_2
_geom_angle_atom_site_label_3
_geom_angle_site_symmetry_1
_geom_angle_site_symmetry_2
_geom_angle_site_symmetry_3
_geom_angle
_geom_angle_publ_flag
O2 Bi1 O3 . . . 129.98(19) ?
O2 Bi1 O3 . . 3_655 122.93(17) ?
O2 Bi1 O5 . . 2_645 57.53(16) ?
O2 Bi1 O6 . . . 60.21(17) ?
O2 Bi1 O6 . . 2_655 64.95(15) ?
O2 Bi1 O8 . . . 121.60(16) ?
O3 Bi1 O3 . . 3_655 74.86(17) ?
O3 Bi1 O5 . . 2_645 83.26(18) ?
O3 Bi1 O6 . . . 88.00(19) ?
O3 Bi1 O6 . . 2_655 154.71(16) ?
O3 Bi1 O8 . . . 80.40(17) ?
O3 Bi1 O5 3_655 . 2_645 82.58(18) ?
O3 Bi1 O6 3_655 . . 159.05(16) ?
O3 Bi1 O6 3_655 . 2_655 116.53(15) ?
O3 Bi1 O8 3_655 . . 111.93(17) ?
O5 Bi1 O6 2_645 . . 83.54(18) ?
O5 Bi1 O6 2_645 . 2_655 119.42(16) ?
O5 Bi1 O8 2_645 . . 154.17(16) ?
O6 Bi1 O6 . . 2_655 84.03(17) ?
O6 Bi1 O8 . . . 76.05(17) ?
O6 Bi1 O8 2_655 . . 74.40(14) ?
O2 Bi2 O5 2_645 . . 163.85(18) ?
O2 Bi2 O6 2_645 . . 71.59(16) ?
O2 Bi2 O7 2_645 . 2_655 118.47(15) ?
O2 Bi2 O8 2_645 . . 76.12(17) ?
O2 Bi2 O9 2_645 . . 77.86(16) ?
O5 Bi2 O6 . . . 101.31(17) ?
O5 Bi2 O7 . . 2_655 77.30(15) ?
O5 Bi2 O8 . . . 88.23(18) ?
O5 Bi2 O9 . . . 104.35(17) ?
O6 Bi2 O7 . . 2_655 130.87(17) ?
O6 Bi2 O8 . . . 77.02(18) ?
O6 Bi2 O9 . . . 146.37(18) ?
O7 Bi2 O8 2_655 . . 150.32(15) ?
O7 Bi2 O9 2_655 . . 76.46(16) ?
O8 Bi2 O9 . . . 82.39(18) ?
O1 Ba1 O2 . . 4_554 52.20(14) ?
O1 Ba1 O4 . . . 139.78(12) ?
O1 Ba1 O5 . . 2_645 84.38(13) ?
O1 Ba1 O7 . . . 140.37(13) ?
O1 Ba1 O8 . . 3_655 99.04(13) ?
O1 Ba1 O9 . . 4_454 81.29(13) ?
O1 Ba1 O10 . . . 85.17(14) ?
O2 Ba1 O4 4_554 . . 113.01(15) ?
O2 Ba1 O5 4_554 . 2_645 114.93(14) ?
O2 Ba1 O7 4_554 . . 110.91(15) ?
O2 Ba1 O8 4_554 . 3_655 61.48(14) ?
O2 Ba1 O9 4_554 . 4_454 104.29(15) ?
O2 Ba1 O10 4_554 . . 137.35(14) ?
O4 Ba1 O5 . . 2_645 129.53(14) ?
O4 Ba1 O7 . . . 78.12(13) ?
O4 Ba1 O8 . . 3_655 103.69(13) ?
O4 Ba1 O9 . . 4_454 65.76(13) ?
O4 Ba1 O10 . . . 100.24(15) ?
O5 Ba1 O7 2_645 . . 71.08(13) ?
O5 Ba1 O8 2_645 . 3_655 86.06(14) ?
O5 Ba1 O9 2_645 . 4_454 115.05(15) ?
O5 Ba1 O10 2_645 . . 50.54(14) ?
O7 Ba1 O8 . . 3_655 50.03(15) ?
O7 Ba1 O9 . . 4_454 137.05(14) ?
O7 Ba1 O10 . . . 101.19(15) ?
O8 Ba1 O9 3_655 . 4_454 158.71(14) ?
O8 Ba1 O10 3_655 . . 136.00(13) ?
O9 Ba1 O10 4_454 . . 65.28(14) ?
O1 B1 O2 2_544 . 3_555 59.0(3) ?
O1 B1 O4 2_544 . . 54.3(3) ?
O1 B1 O5 2_544 . 4_454 107.9(4) ?
O1 B1 O10 2_544 . 3_555 145.4(5) ?
O2 B1 O4 3_555 . . 108.4(6) ?
O2 B1 O5 3_555 . 4_454 108.9(6) ?
O2 B1 O10 3_555 . 3_555 112.0(5) ?
O4 B1 O5 . . 4_454 113.1(6) ?
O4 B1 O10 . . 3_555 107.9(6) ?
O5 B1 O10 4_454 . 3_555 106.5(6) ?
O4 B2 O7 4_555 . 3_555 57.0(4) ?
O4 B2 O9 4_555 . 2_655 76.2(4) ?
O4 B2 O9 4_555 . 4_454 132.7(3) ?
O4 B2 O10 4_555 . . 143.1(5) ?
O7 B2 O9 3_555 . 2_655 122.7(6) ?
O7 B2 O9 3_555 . 4_454 89.6(4) ?
O7 B2 O10 3_555 . . 115.3(6) ?
O9 B2 O9 2_655 . 4_454 101.6(5) ?
O9 B2 O10 2_655 . . 122.0(6) ?
O9 B2 O10 4_454 . . 78.6(4) ?
O1 B3 O2 4_555 . . 108.3(5) ?
O1 B3 O3 4_555 . 2_655 106.5(7) ?
O1 B3 O4 4_555 . 3_555 56.1(3) ?
O1 B3 O6 4_555 . . 110.8(6) ?
O2 B3 O3 . . 2_655 112.3(6) ?
O2 B3 O4 . . 3_555 55.2(3) ?
O2 B3 O6 . . . 106.1(6) ?
O3 B3 O4 2_655 . 3_555 140.0(6) ?
O3 B3 O6 2_655 . . 112.7(6) ?
O4 B3 O6 3_555 . . 107.3(5) ?
O1 B4 O2 . . 4_554 60.9(3) ?
O1 B4 O4 . . 2_554 112.1(5) ?
O1 B4 O7 . . 1_565 108.1(6) ?
O1 B4 O8 . . 3_665 110.5(5) ?
O2 B4 O4 4_554 . 2_554 55.0(3) ?
O2 B4 O7 4_554 . 1_565 143.0(4) ?
O2 B4 O8 4_554 . 3_665 111.4(5) ?
O4 B4 O7 2_554 . 1_565 109.2(5) ?
O4 B4 O8 2_554 . 3_665 111.2(6) ?
O7 B4 O8 1_565 . 3_665 105.5(5) ?

loop_
_geom_bond_atom_site_label_1
_geom_bond_atom_site_label_2
_geom_bond_site_symmetry_1
_geom_bond_site_symmetry_2
_geom_bond_distance
_geom_bond_publ_flag
Bi1 O2 . . 2.660(6) ?
Bi1 O3 . . 2.174(5) ?
Bi1 O3 . 3_655 2.559(5) ?
Bi1 O5 . 2_645 2.387(5) ?
Bi1 O6 . . 2.236(5) ?
Bi1 O6 . 2_655 2.800(5) ?
Bi1 O8 . . 2.384(4) ?
Bi2 O2 . 2_645 2.596(5) ?
Bi2 O5 . . 2.280(5) ?
Bi2 O6 . . 2.414(5) ?
Bi2 O7 . 2_655 2.877(5) ?
Bi2 O8 . . 2.147(5) ?
Bi2 O9 . . 2.278(5) ?
Ba1 O1 . . 2.894(4) ?
Ba1 O2 . 4_554 2.872(6) ?
Ba1 O4 . . 2.812(4) ?
Ba1 O5 . 2_645 2.851(5) ?
Ba1 O7 . . 2.746(4) ?
Ba1 O8 . 3_655 2.890(5) ?
Ba1 O9 . 4_454 2.775(5) ?
Ba1 O10 . . 2.739(5) ?
B1 O1 . 2_544 2.958(9) ?
B1 O2 . 3_555 1.503(9) ?
B1 O4 . . 1.442(10) ?
B1 O5 . 4_454 1.495(10) ?
B1 O10 . 3_555 1.485(9) ?
B2 O4 . 4_555 2.849(10) ?
B2 O7 . 3_555 1.397(9) ?
B2 O9 . 2_655 1.341(8) ?
B2 O9 . 4_454 2.916(9) ?
B2 O10 . . 1.401(9) ?
B3 O1 . 4_555 1.505(11) ?
B3 O2 . . 1.623(10) ?
B3 O3 . 2_655 1.442(10) ?
B3 O4 . 3_555 2.911(9) ?
B3 O6 . . 1.482(11) ?
B4 O1 . . 1.478(8) ?
B4 O2 . 4_554 2.903(9) ?
B4 O4 . 2_554 1.438(8) ?
B4 O7 . 1_565 1.498(10) ?
B4 O8 . 3_665 1.500(9) ?

loop_
_geom_hbond_atom_site_label_D
_geom_hbond_atom_site_label_H
_geom_hbond_atom_site_label_A
_geom_hbond_site_symmetry_D
_geom_hbond_site_symmetry_H
_geom_hbond_site_symmetry_A
_geom_hbond_distance_DH
_geom_hbond_distance_HA
_geom_hbond_distance_DA
_geom_hbond_angle_DHA
_geom_hbond_publ_flag
? ? ? ? ? ? ? ? ? ? ?

loop_
_geom_torsion_atom_site_label_1
_geom_torsion_atom_site_label_2
_geom_torsion_atom_site_label_3
_geom_torsion_atom_site_label_4
_geom_torsion_site_symmetry_1
_geom_torsion_site_symmetry_2
_geom_torsion_site_symmetry_3
_geom_torsion_site_symmetry_4
_geom_torsion
_geom_torsion_publ_flag
? ? ? ? ? ? ? ? ? ?

loop_
_restr_angle_atom_site_label_1
_restr_angle_site_symmetry_1
_restr_angle_atom_site_label_2
_restr_angle_site_symmetry_2
_restr_angle_atom_site_label_3
_restr_angle_site_symmetry_3
_restr_angle_target
_restr_angle_target_weight_param
? ? ? ? ? ? ? ?

loop_
_restr_distance_atom_site_label_1
_restr_distance_site_symmetry_1
_restr_distance_atom_site_label_2
_restr_distance_site_symmetry_2
_restr_distance_target
_restr_distance_target_weight_param
B3 . O2 . 1.52 0.02

loop_
_restr_equal_angle_atom_site_label_1
_restr_equal_angle_site_symmetry_1
_restr_equal_angle_atom_site_label_2
_restr_equal_angle_site_symmetry_2
_restr_equal_angle_atom_site_label_3
_restr_equal_angle_site_symmetry_3
_restr_equal_angle_class_class_id
_restr_equal_angle_class_target_weight_param
? ? ? ? ? ? ? ?

loop_
_restr_equal_distance_atom_site_label_1
_restr_equal_distance_site_symmetry_1
_restr_equal_distance_atom_site_label_2
_restr_equal_distance_site_symmetry_2
_restr_equal_distance_class_class_id
_restr_equal_distance_class_target_weight_param
? ? ? ? ? ?

loop_
_restr_equal_torsion_atom_site_label_1
_restr_equal_torsion_site_symmetry_1
_restr_equal_torsion_atom_site_label_2
_restr_equal_torsion_site_symmetry_2
_restr_equal_torsion_atom_site_label_3
_restr_equal_torsion_site_symmetry_3
_restr_equal_torsion_atom_site_label_4
_restr_equal_torsion_site_symmetry_4
_restr_equal_torsion_class_class_id
_restr_equal_torsion_class_target_weight_param
? ? ? ? ? ? ? ? ? ?

loop_
_restr_torsion_atom_site_label_1
_restr_torsion_site_symmetry_1
_restr_torsion_atom_site_label_2
_restr_torsion_site_symmetry_2
_restr_torsion_atom_site_label_3
_restr_torsion_site_symmetry_3
_restr_torsion_atom_site_label_4
_restr_torsion_site_symmetry_4
_restr_torsion_angle_target
_restr_torsion_weight_param
? ? ? ? ? ? ? ? ? ?

loop_
_twin_individual_id
_twin_individual_mass_fraction_refined
_twin_individual_twin_matrix_11
_twin_individual_twin_matrix_12
_twin_individual_twin_matrix_13
_twin_individual_twin_matrix_21
_twin_individual_twin_matrix_22
_twin_individual_twin_matrix_23
_twin_individual_twin_matrix_31
_twin_individual_twin_matrix_32
_twin_individual_twin_matrix_33
? ? ? ? ? ? ? ? ? ? ?

loop_
_jana_atom_site_adp_c_label
_jana_atom_site_adp_c_type_symbol
_jana_atom_site_adp_c_111
_jana_atom_site_adp_c_112
_jana_atom_site_adp_c_113
_jana_atom_site_adp_c_122
_jana_atom_site_adp_c_123
_jana_atom_site_adp_c_133
_jana_atom_site_adp_c_222
_jana_atom_site_adp_c_223
_jana_atom_site_adp_c_233
_jana_atom_site_adp_c_333
? ? ? ? ? ? ? ? ? ? ? ?

loop_
_jana_atom_site_adp_d_label
_jana_atom_site_adp_d_type_symbol
_jana_atom_site_adp_d_1111
_jana_atom_site_adp_d_1112
_jana_atom_site_adp_d_1113
_jana_atom_site_adp_d_1122
_jana_atom_site_adp_d_1123
_jana_atom_site_adp_d_1133
_jana_atom_site_adp_d_1222
_jana_atom_site_adp_d_1223
_jana_atom_site_adp_d_1233
_jana_atom_site_adp_d_1333
_jana_atom_site_adp_d_2222
_jana_atom_site_adp_d_2223
_jana_atom_site_adp_d_2233
_jana_atom_site_adp_d_2333
_jana_atom_site_adp_d_3333
? ? ? ? ? ? ? ? ? ? ? ? ? ? ? ? ?

loop_
_jana_atom_site_adp_e_label
_jana_atom_site_adp_e_type_symbol
_jana_atom_site_adp_e_11111
_jana_atom_site_adp_e_11112
_jana_atom_site_adp_e_11113
_jana_atom_site_adp_e_11122
_jana_atom_site_adp_e_11123
_jana_atom_site_adp_e_11133
_jana_atom_site_adp_e_11222
_jana_atom_site_adp_e_11223
_jana_atom_site_adp_e_11233
_jana_atom_site_adp_e_11333
_jana_atom_site_adp_e_12222
_jana_atom_site_adp_e_12223
_jana_atom_site_adp_e_12233
_jana_atom_site_adp_e_12333
_jana_atom_site_adp_e_13333
_jana_atom_site_adp_e_22222
_jana_atom_site_adp_e_22223
_jana_atom_site_adp_e_22233
_jana_atom_site_adp_e_22333
_jana_atom_site_adp_e_23333
_jana_atom_site_adp_e_33333
? ? ? ? ? ? ? ? ? ? ? ? ? ? ? ? ? ? ? ? ? ? ?

loop_
_jana_atom_site_adp_f_label
_jana_atom_site_adp_f_type_symbol
_jana_atom_site_adp_f_111111
_jana_atom_site_adp_f_111112
_jana_atom_site_adp_f_111113
_jana_atom_site_adp_f_111122
_jana_atom_site_adp_f_111123
_jana_atom_site_adp_f_111133
_jana_atom_site_adp_f_111222
_jana_atom_site_adp_f_111223
_jana_atom_site_adp_f_111233
_jana_atom_site_adp_f_111333
_jana_atom_site_adp_f_112222
_jana_atom_site_adp_f_112223
_jana_atom_site_adp_f_112233
_jana_atom_site_adp_f_112333
_jana_atom_site_adp_f_113333
_jana_atom_site_adp_f_122222
_jana_atom_site_adp_f_122223
_jana_atom_site_adp_f_122233
_jana_atom_site_adp_f_122333
_jana_atom_site_adp_f_123333
_jana_atom_site_adp_f_133333
_jana_atom_site_adp_f_222222
_jana_atom_site_adp_f_222223
_jana_atom_site_adp_f_222233
_jana_atom_site_adp_f_222333
_jana_atom_site_adp_f_223333
_jana_atom_site_adp_f_233333
_jana_atom_site_adp_f_333333
? ? ? ? ? ? ? ? ? ? ? ? ? ? ? ? ? ? ? ? ? ? ? ? ? ? ? ? ? ?
